data_2006494
loop_
_publ_author_name
'Abboud, Khalil A.'
'Ortiz, Carlos G.'
'Palenik, Ruth C.'
'Palenik, Gus J.'

_publ_section_title
;
 2-[1-(Salicyloylhydrazono)ethyl]pyridinium Chloride Dihydrate at 173K
;
_journal_issue 9
_journal_name_full 'Acta Crystallographica Section C'
_journal_page_first 1322
_journal_page_last 1323
_journal_paper_doi 10.1107/S0108270197004745
_journal_volume 53
_journal_year 1997
_chemical_formula_moiety 'C14 H14 Cl N3 O2,2(H2 O)'
_chemical_formula_sum 'C14 H18 Cl N3 O4'
_chemical_formula_weight 327.76
_chemical_name_systematic
;
 ?
;
_space_group_IT_number 2
_symmetry_cell_setting triclinic
_symmetry_space_group_name_Hall '-P 1'
_symmetry_space_group_name_H-M 'P -1'
_audit_creation_method SHELXTL5
_cell_angle_alpha 99.0420(10)
_cell_angle_beta 93.042(2)
_cell_angle_gamma 92.225(2)
_cell_formula_units_Z 2
_cell_length_a 7.6381(2)
_cell_length_b 8.08440(10)
_cell_length_c 12.5955(4)
_cell_measurement_reflns_used 2788
_cell_measurement_temperature 173(2)
_cell_measurement_theta_max 26.34
_cell_measurement_theta_min 1.64
_cell_volume 766.14(3)
_computing_cell_refinement 'SMART and SAINT (Siemens, 1995)'
_computing_data_collection 'SMART (Siemens, 1995)'
_computing_data_reduction 'SHELXTL5, (Sheldrick, 1995)'
_computing_molecular_graphics SHELXTL5
_computing_publication_material SHELXTL5
_computing_structure_refinement SHELXTL5
_computing_structure_solution SHELXTL5
_diffrn_ambient_temperature 173(2)
_diffrn_measurement_device 'SMART platform'
_diffrn_measurement_method '\w scans'
_diffrn_radiation_monochromator graphite
_diffrn_radiation_source 'normal-focus sealed tube'
_diffrn_radiation_type MoK\a
_diffrn_radiation_wavelength 0.71073
_diffrn_reflns_av_R_equivalents 0.032
_diffrn_reflns_av_sigmaI/netI 0.034
_diffrn_reflns_limit_h_max 9
_diffrn_reflns_limit_h_min -7
_diffrn_reflns_limit_k_max 9
_diffrn_reflns_limit_k_min -9
_diffrn_reflns_limit_l_max 13
_diffrn_reflns_limit_l_min -14
_diffrn_reflns_number 3874
_diffrn_reflns_theta_max 26.34
_diffrn_reflns_theta_min 1.64
_diffrn_standards_decay_% '< 1'
_exptl_absorpt_coefficient_mu 0.27
_exptl_absorpt_correction_T_max 0.973
_exptl_absorpt_correction_T_min 0.848
_exptl_absorpt_correction_type 'empirical (SHELXTL5; Sheldrick, 1995)'
_exptl_crystal_colour Colorless
_exptl_crystal_density_diffrn 1.421
_exptl_crystal_description Needles
_exptl_crystal_F_000 344
_exptl_crystal_size_max 0.23
_exptl_crystal_size_mid 0.13
_exptl_crystal_size_min 0.10
_refine_diff_density_max 0.22
_refine_diff_density_min -0.20
_refine_ls_extinction_coef 0.018(3)
_refine_ls_extinction_method SHELXTL5
_refine_ls_goodness_of_fit_all 1.094
_refine_ls_goodness_of_fit_obs 1.092
_refine_ls_hydrogen_treatment refall
_refine_ls_matrix_type full
_refine_ls_number_parameters 272
_refine_ls_number_reflns 2646
_refine_ls_number_restraints 0
_refine_ls_restrained_S_all 1.230
_refine_ls_restrained_S_obs 1.092
_refine_ls_R_factor_all 0.043
_refine_ls_R_factor_obs .036
_refine_ls_shift/esd_max 0.000
_refine_ls_shift/esd_mean 0.000
_refine_ls_structure_factor_coef Fsqd
_refine_ls_weighting_details 'w = 1/[\s^2^(Fo^2^)+(0.0398P)^2^+0.3882P] where P=(Fo^2^+2Fc^2^)/3'
_refine_ls_weighting_scheme calc
_refine_ls_wR_factor_all 0.108
_refine_ls_wR_factor_obs .090
_reflns_number_observed 2377
_reflns_number_total 2677
_reflns_observed_criterion >2sigma(I)
_cod_data_source_file fr1045.cif
_cod_data_source_block 1
_cod_depositor_comments
;
The following automatic conversions were performed:
'_symmetry_cell_setting' value 'Triclinic' changed to 'triclinic'
according to '/home/saulius/struct/CIF-dictionaries/cif_core.dic'
dictionary named 'cif_core.dic' version 2.4.1 from 2010-06-29.

Automatic conversion script
Id: cif_fix_enum 1527 2010-12-29 10:47:43Z saulius 
;
_cod_original_sg_symbol_H-M P-1
_cod_database_code 2006494

loop_
_symmetry_equiv_pos_as_xyz
'x, y, z'
'-x, -y, -z'

loop_
_atom_site_aniso_label
_atom_site_aniso_U_11
_atom_site_aniso_U_22
_atom_site_aniso_U_33
_atom_site_aniso_U_12
_atom_site_aniso_U_13
_atom_site_aniso_U_23
Cl1 .0381(3) .0293(3) .0255(3) .0075(2) .0058(2) .0050(2)
O1 .0500(9) .0235(7) .0257(7) .0063(6) .0109(6) .0071(6)
O2 .0452(8) .0287(7) .0209(7) .0062(6) .0059(6) .0063(5)
O3 .0434(8) .0259(7) .0244(8) .0051(6) .0065(7) .0073(6)
O4 .0427(9) .0381(9) .0272(8) .0048(7) .0028(6) .0006(7)
N1 .0230(7) .0192(7) .0228(8) .0005(6) .0005(6) .0022(6)
N2 .0225(7) .0211(7) .0190(7) .0007(6) .0027(6) .0018(6)
N3 .0264(8) .0225(8) .0191(8) .0027(6) .0056(6) .0051(6)
C1 .0272(9) .0296(10) .0218(9) -.0022(7) .0034(7) .0037(8)
C2 .0275(10) .0356(11) .0241(10) .0002(8) .0045(8) -.0037(8)
C3 .0273(10) .0277(10) .0342(11) .0037(8) -.0006(8) -.0044(8)
C4 .0268(9) .0214(9) .0294(10) .0035(7) -.0014(7) .0041(8)
C5 .0174(8) .0209(8) .0223(9) -.0003(6) -.0019(6) .0031(7)
C6 .0202(8) .0209(9) .0236(9) -.0010(7) -.0009(7) .0047(7)
C6' .0424(12) .0274(11) .0268(10) .0046(9) .0039(9) .0099(8)
C7 .0234(9) .0218(9) .0223(9) .0004(7) .0007(7) .0016(7)
C8 .0198(8) .0252(9) .0203(9) -.0009(7) .0013(7) -.0003(7)
C9 .0212(9) .0286(9) .0232(9) -.0005(7) -.0003(7) .0018(7)
C10 .0258(9) .0433(11) .0203(9) .0011(8) .0020(7) .0029(8)
C11 .0255(10) .0444(12) .0247(10) .0060(8) .0037(8) -.0055(9)
C12 .0285(10) .0306(11) .0353(11) .0046(8) .0023(8) -.0042(9)
C13 .0247(9) .0256(9) .0301(10) -.0005(7) .0020(7) .0009(8)

loop_
_atom_site_label
_atom_site_fract_x
_atom_site_fract_y
_atom_site_fract_z
_atom_site_U_iso_or_equiv
_atom_site_thermal_displace_type
_atom_site_calc_flag
_atom_site_refinement_flags
_atom_site_occupancy
_atom_site_disorder_group
_atom_site_type_symbol
Cl1 .22297(6) .84988(6) .42511(4) .0306(2) Uani d . 1 . Cl
O1 .1924(2) 1.2588(2) -.02893(10) .0323(3) Uani d . 1 . O
O2 .1263(2) .9702(2) .21545(11) .0311(3) Uani d . 1 . O
H2' .144(4) .940(4) .281(3) .073(9) Uiso d . 1 . H
O3 .3634(2) 1.1750(2) -.22474(13) .0307(3) Uani d . 1 . O
H3A .304(3) 1.187(3) -.175(2) .039(7) Uiso d . 1 . H
H3B .307(4) 1.189(4) -.281(3) .059(8) Uiso d . 1 . H
O4 .1960(2) 1.2004(2) .58022(12) .0364(4) Uani d . 1 . O
H4A .215(4) 1.111(4) .541(3) .065(9) Uiso d . 1 . H
H4B .082(4) 1.201(4) .578(2) .063(9) Uiso d . 1 . H
N1 .4495(2) .8505(2) -.25027(12) .0219(3) Uani d . 1 . N
H1' .415(3) .958(3) -.2312(19) .043(6) Uiso d . 1 . H
N2 .3078(2) .9472(2) -.06694(11) .0210(3) Uani d . 1 . N
N3 .2338(2) 1.0083(2) .02669(12) .0223(3) Uani d . 1 . N
H3' .222(3) .952(3) .0784(19) .040(6) Uiso d . 1 . H
C1 .5157(2) .8139(2) -.34692(15) .0263(4) Uani d . 1 . C
H1 .523(3) .902(3) -.3844(18) .034(6) Uiso d . 1 . H
C2 .5706(2) .6554(3) -.3822(2) .0299(4) Uani d . 1 . C
H2 .619(3) .632(3) -.450(2) .041(6) Uiso d . 1 . H
C3 .5532(2) .5345(2) -.3162(2) .0307(4) Uani d . 1 . C
H3 .596(3) .422(3) -.3418(19) .047(7) Uiso d . 1 . H
C4 .4822(2) .5752(2) -.2168(2) .0259(4) Uani d . 1 . C
H4 .469(3) .492(3) -.1702(18) .038(6) Uiso d . 1 . H
C5 .4295(2) .7363(2) -.18302(14) .0204(4) Uani d . 1 . C
C6 .3517(2) .7934(2) -.07924(14) .0215(4) Uani d . 1 . C
C6' .3293(3) .6783(3) .0017(2) .0315(4) Uani d . 1 . C
H6'A .411(4) .708(4) .061(3) .070(9) Uiso d . 1 . H
H6'B .327(3) .565(4) -.028(2) .052(7) Uiso d . 1 . H
H6'C .214(4) .687(3) .029(2) .052(7) Uiso d . 1 . H
C7 .1783(2) 1.1686(2) .04036(14) .0227(4) Uani d . 1 . C
C8 .1003(2) 1.2276(2) .14529(13) .0222(4) Uani d . 1 . C
C9 .0756(2) 1.1319(2) .22763(14) .0247(4) Uani d . 1 . C
C10 -.0016(2) 1.2027(3) .3215(2) .0300(4) Uani d . 1 . C
H10 -.018(3) 1.136(3) .377(2) .044(6) Uiso d . 1 . H
C11 -.0492(2) 1.3668(3) .3352(2) .0325(5) Uani d . 1 . C
H11 -.101(3) 1.408(3) .401(2) .051(7) Uiso d . 1 . H
C12 -.0236(3) 1.4640(3) .2551(2) .0324(4) Uani d . 1 . C
H12 -.054(3) 1.577(3) .265(2) .047(7) Uiso d . 1 . H
C13 .0487(2) 1.3939(2) .1611(2) .0272(4) Uani d . 1 . C
H13 .064(3) 1.456(3) .1042(18) .034(6) Uiso d . 1 . H

loop_
_atom_type_symbol
_atom_type_description
_atom_type_scat_dispersion_real
_atom_type_scat_dispersion_imag
_atom_type_scat_source
C C 0.0033 0.0016 'International Tables Vol C Tables 4.2.6.8 and 6.1.1.4'
H H 0.0000 0.0000 'International Tables Vol C Tables 4.2.6.8 and 6.1.1.4'
N N 0.0061 0.0033 'International Tables Vol C Tables 4.2.6.8 and 6.1.1.4'
O O 0.0106 0.0060 'International Tables Vol C Tables 4.2.6.8 and 6.1.1.4'
Cl Cl 0.1484 0.1585 'International Tables Vol C Tables 4.2.6.8 and 6.1.1.4'

loop_
_geom_angle_atom_site_label_1
_geom_angle_atom_site_label_2
_geom_angle_atom_site_label_3
_geom_angle
_geom_angle_publ_flag
C9 O2 H2' 109.(2) ?
H3A O3 H3B 111.(3) ?
H4A O4 H4B 103.(3) ?
C1 N1 C5 123.0(2) ?
C1 N1 H1' 116.6(15) ?
C5 N1 H1' 120.4(15) ?
C6 N2 N3 117.20(10) yes
N2 N3 C7 118.8(2) yes
N2 N3 H3' 123.5(16) ?
C7 N3 H3' 117.7(16) ?
N1 C1 C2 120.5(2) ?
N1 C1 H1 114.5(14) ?
C2 C1 H1 125.0(14) ?
C1 C2 C3 118.6(2) ?
C1 C2 H2 119.5(14) ?
C3 C2 H2 121.9(14) ?
C2 C3 C4 119.8(2) ?
C2 C3 H3 117.6(14) ?
C4 C3 H3 122.6(14) ?
C5 C4 C3 120.3(2) ?
C5 C4 H4 119.0(14) ?
C3 C4 H4 120.7(13) ?
N1 C5 C4 117.8(2) ?
N1 C5 C6 117.24(15) ?
C4 C5 C6 125.0(2) ?
N2 C6 C5 113.9(2) yes
N2 C6 C6' 124.9(2) yes
C5 C6 C6' 121.2(2) yes
C6 C6' H6'A 111.0(18) ?
C6 C6' H6'B 113.5(16) ?
H6'A C6' H6'B 114.(2) ?
C6 C6' H6'C 110.2(15) ?
H6'A C6' H6'C 107.(2) ?
H6'B C6' H6'C 101.(2) ?
O1 C7 N3 122.1(2) yes
O1 C7 C8 122.1(2) yes
N3 C7 C8 115.8(2) yes
C13 C8 C9 118.3(2) ?
C13 C8 C7 116.0(2) ?
C9 C8 C7 125.8(2) ?
O2 C9 C10 120.5(2) ?
O2 C9 C8 119.8(2) ?
C10 C9 C8 119.7(2) ?
C11 C10 C9 120.7(2) ?
C11 C10 H10 120.4(14) ?
C9 C10 H10 118.9(14) ?
C10 C11 C12 120.3(2) ?
C10 C11 H11 116.8(16) ?
C12 C11 H11 122.9(16) ?
C13 C12 C11 119.4(2) ?
C13 C12 H12 119.9(15) ?
C11 C12 H12 120.7(15) ?
C12 C13 C8 121.6(2) ?
C12 C13 H13 121.1(13) ?
C8 C13 H13 117.3(13) ?

loop_
_geom_bond_atom_site_label_1
_geom_bond_atom_site_label_2
_geom_bond_site_symmetry_2
_geom_bond_distance
_geom_bond_publ_flag
O1 C7 . 1.228(2) yes
O2 C9 . 1.366(2) ?
O2 H2' . .90(3) ?
O3 H3A . .79(3) ?
O3 H3B . .83(3) ?
O4 H4A . .83(3) ?
O4 H4B . .87(3) ?
N1 C1 . 1.338(2) ?
N1 C5 . 1.357(2) ?
N1 H1' . .92(2) ?
N2 C6 . 1.288(2) yes
N2 N3 . 1.365(2) yes
N3 C7 . 1.367(2) yes
N3 H3' . .86(2) ?
C1 C2 . 1.378(3) ?
C1 H1 . .92(2) ?
C2 C3 . 1.386(3) ?
C2 H2 . .94(2) ?
C3 C4 . 1.388(3) ?
C3 H3 . .99(3) ?
C4 C5 . 1.388(2) ?
C4 H4 . .96(2) ?
C5 C6 . 1.479(2) yes
C6 C6' . 1.496(3) yes
C6' H6'A . .94(3) ?
C6' H6'B . .93(3) ?
C6' H6'C . .96(3) ?
C7 C8 . 1.496(2) yes
C8 C13 . 1.402(3) ?
C8 C9 . 1.405(3) ?
C9 C10 . 1.400(3) ?
C10 C11 . 1.376(3) ?
C10 H10 . .96(2) ?
C11 C12 . 1.390(3) ?
C11 H11 . .95(3) ?
C12 C13 . 1.382(3) ?
C12 H12 . .94(3) ?
C13 H13 . .95(2) ?

loop_
_cod_related_entry_id
_cod_related_entry_database
_cod_related_entry_code
1 ChemSpider 21186300
